data_4322779
loop_
_publ_author_name
'Donna M. Smith'
'Michael A. Pell'
'James A. Ibers'

_publ_section_title
;
 Se22-, Se52-, and Se72- Ligands in [NEt4]2[As2Se6],
 [enH][AsSe6].2.2.2-cryptand, [NEt4][AsSe8], and [(en)2In(SeAs(Se)Se2)].en
;
_journal_name_full 'Inorganic Chemistry'
_journal_page_first 2340
_journal_page_last 2343
_journal_paper_doi 10.1021/ic971181h
_journal_volume 37
_journal_year 1998
_chemical_formula_sum 'C6 H20 As In N6 Se4'
_chemical_formula_weight 681.86
_chemical_name_systematic
; 
 ? 
;
_space_group_IT_number 19
_symmetry_cell_setting orthorhombic
_symmetry_space_group_name_Hall 'P 2ac 2ab'
_symmetry_space_group_name_H-M 'P 21 21 21'
_atom_sites_solution_hydrogens geom
_atom_sites_solution_primary direct
_atom_sites_solution_secondary difmap
_audit_creation_method SHELXL-97
_cell_angle_alpha 90.00
_cell_angle_beta 90.00
_cell_angle_gamma 90.00
_cell_formula_units_Z 4
_cell_length_a 9.032(8)
_cell_length_b 11.290(8)
_cell_length_c 17.329(10)
_cell_measurement_temperature 113(2)
_cell_volume 1767(2)
_computing_structure_refinement 'SHELXL-96 (Sheldrick, 1996)'
_computing_structure_solution 'SHELXS-96 (Sheldrick, 1996)'
_diffrn_ambient_temperature 113(2)
_diffrn_measured_fraction_theta_full .999
_diffrn_measured_fraction_theta_max .999
_diffrn_radiation_monochromator graphite
_diffrn_radiation_source 'fine-focus sealed tube'
_diffrn_radiation_wavelength 0.70930
_diffrn_reflns_av_R_equivalents 0.1597
_diffrn_reflns_av_sigmaI/netI 0.1613
_diffrn_reflns_limit_h_max 8
_diffrn_reflns_limit_h_min -10
_diffrn_reflns_limit_k_max 13
_diffrn_reflns_limit_k_min -13
_diffrn_reflns_limit_l_max 16
_diffrn_reflns_limit_l_min -20
_diffrn_reflns_number 8381
_diffrn_reflns_theta_full 25.00
_diffrn_reflns_theta_max 25.00
_diffrn_reflns_theta_min 2.54
_exptl_absorpt_coefficient_mu 11.429
_exptl_absorpt_correction_T_max 0.504
_exptl_absorpt_correction_T_min 0.402
_exptl_crystal_density_diffrn 2.563
_exptl_crystal_density_method 'not measured'
_exptl_crystal_F_000 1264
_refine_diff_density_max 1.714
_refine_diff_density_min -1.121
_refine_diff_density_rms .295
_refine_ls_abs_structure_details 'Flack H D (1983), Acta Cryst. A39, 876-881'
_refine_ls_abs_structure_Flack 0.01(4)
_refine_ls_extinction_method none
_refine_ls_goodness_of_fit_all 1.101
_refine_ls_hydrogen_treatment mixed
_refine_ls_matrix_type full
_refine_ls_number_parameters 143
_refine_ls_number_reflns 3132
_refine_ls_number_restraints 0
_refine_ls_restrained_S_all 1.101
_refine_ls_R_factor_all 0.1253
_refine_ls_R_factor_obs 0.0712
_refine_ls_shift/su_max 0.004
_refine_ls_shift/su_mean 0.000
_refine_ls_structure_factor_coef Fsqd
_refine_ls_weighting_details
;  
 [1.00000+0.00000exp(0.00(sin\q/\l)^2^)]/ 
   [\s^2^(Fo^2^)+0.0000+0.0000*P+(0.0400P)^2^+0.0000sin\q/\l] 
 where P = 1.00000Fo^2^ + 0.00000Fc^2^ 
;
_refine_ls_weighting_scheme calc
_refine_ls_wR_factor_all 0.1470
_refine_ls_wR_factor_obs 0.1313
_reflns_number_gt 2111
_reflns_number_total 3132
_reflns_threshold_expression >2sigma(I)
_cod_data_source_file ic971181h_4.cif
_cod_data_source_block C6H20AsInN6Se4
_cod_database_code 4322779

loop_
_symmetry_equiv_pos_as_xyz
'x, y, z'
'-x+1/2, -y, z+1/2'
'-x, y+1/2, -z+1/2'
'x+1/2, -y+1/2, -z'

loop_
_atom_site_label
_atom_site_type_symbol
_atom_site_fract_x
_atom_site_fract_y
_atom_site_fract_z
_atom_site_U_iso_or_equiv
_atom_site_adp_type
_atom_site_occupancy
_atom_site_calc_flag
_atom_site_refinement_flags
_atom_site_disorder_assembly
_atom_site_disorder_group
In1 In 0.89975(16) 0.21017(11) 0.64782(8) 0.0194(4) Uani 1 d . . .
As1 As 1.3131(2) 0.21524(18) 0.70563(11) 0.0224(5) Uani 1 d . . .
Se1 Se 1.3571(2) 0.3501(2) 0.60867(12) 0.0289(6) Uani 1 d . . .
Se2 Se 1.2544(2) 0.03283(17) 0.63842(12) 0.0268(5) Uani 1 d . . .
Se3 Se 1.0696(2) 0.08682(17) 0.55142(12) 0.0248(5) Uani 1 d . . .
Se4 Se 1.0823(2) 0.26327(16) 0.76094(11) 0.0250(5) Uani 1 d . . .
C1 C 0.659(2) 0.0367(16) 0.5904(10) 0.020(5) Uiso 1 d . . .
H1A H 0.7331 -0.0176 0.5679 0.024 Uiso 1 calc R . .
H1B H 0.5608 0.0174 0.5679 0.024 Uiso 1 calc R . .
C2 C 0.654(2) 0.0218(17) 0.6763(10) 0.025(5) Uani 1 d . . .
H2A H 0.5694 0.0675 0.6971 0.030 Uiso 1 calc R . .
H2B H 0.6372 -0.0627 0.6886 0.030 Uiso 1 calc R . .
C3 C 0.739(2) 0.4624(17) 0.6481(12) 0.028(5) Uiso 1 d . . .
H3A H 0.6703 0.4550 0.6038 0.034 Uiso 1 calc R . .
H3B H 0.7079 0.5314 0.6794 0.034 Uiso 1 calc R . .
C4 C 0.896(3) 0.4805(15) 0.6191(12) 0.033(6) Uani 1 d . . .
H4A H 0.8998 0.5516 0.5857 0.039 Uiso 1 calc R . .
H4B H 0.9631 0.4938 0.6635 0.039 Uiso 1 calc R . .
C5 C 0.689(3) 0.236(2) 0.9945(12) 0.043(6) Uani 1 d . . .
H5A H 0.6316 0.3097 0.9860 0.052 Uiso 1 calc R . .
H5B H 0.6208 0.1739 1.0136 0.052 Uiso 1 calc R . .
C6 C 0.766(3) 0.1951(19) 0.9172(13) 0.042(7) Uani 1 d . . .
H6A H 0.8362 0.2569 0.8994 0.051 Uiso 1 calc R . .
H6B H 0.8232 0.1214 0.9264 0.051 Uiso 1 calc R . .
N1 N 0.6973(18) 0.1586(14) 0.5731(9) 0.022(4) Uiso 1 d . . .
H1 H 0.6516 0.2050 0.5399 0.026 Uiso 1 calc R . .
N2 N 0.7899(19) 0.0612(14) 0.7144(10) 0.028(4) Uiso 1 d . . .
H2 H 0.8246 0.0310 0.7575 0.034 Uiso 1 calc R . .
N3 N 0.733(2) 0.3488(14) 0.6977(9) 0.030(4) Uani 1 d . . .
H3 H 0.6762 0.3380 0.7383 0.036 Uiso 1 calc R . .
N4 N 0.947(2) 0.3757(12) 0.5748(10) 0.030(5) Uani 1 d . . .
H4 H 0.9882 0.3767 0.5287 0.035 Uiso 1 calc R . .
N5 N 0.816(3) 0.2580(15) 1.0536(11) 0.059(6) Uani 1 d . . .
H5C H 0.9086 0.2467 1.0398 0.071 Uiso 1 calc R . .
H5D H 0.7950 0.2817 1.1007 0.071 Uiso 1 calc R . .
N6 N 0.656(3) 0.1749(15) 0.8598(11) 0.052(6) Uani 1 d . . .
H6C H 0.5617 0.1859 0.8709 0.062 Uiso 1 calc R . .
H6D H 0.6817 0.1515 0.8133 0.062 Uiso 1 calc R . .

loop_
_atom_site_aniso_label
_atom_site_aniso_U_11
_atom_site_aniso_U_22
_atom_site_aniso_U_33
_atom_site_aniso_U_23
_atom_site_aniso_U_13
_atom_site_aniso_U_12
In1 0.0241(8) 0.0131(6) 0.0210(7) -0.0005(6) 0.0006(7) 0.0001(6)
As1 0.0243(12) 0.0200(11) 0.0230(11) -0.0005(10) -0.0026(10) 0.0009(10)
Se1 0.0317(14) 0.0273(11) 0.0277(12) 0.0011(10) 0.0028(12) -0.0061(11)
Se2 0.0356(14) 0.0168(10) 0.0279(12) -0.0008(10) -0.0062(11) 0.0021(10)
Se3 0.0289(13) 0.0219(11) 0.0236(11) -0.0031(9) -0.0016(11) 0.0026(10)
Se4 0.0293(12) 0.0212(11) 0.0247(10) -0.0033(9) 0.0009(11) -0.0024(10)
C2 0.037(14) 0.021(10) 0.018(11) -0.009(9) -0.004(11) 0.016(10)
C4 0.063(16) 0.002(9) 0.033(12) 0.000(9) -0.004(13) -0.004(11)
C5 0.052(16) 0.041(15) 0.037(13) 0.009(11) 0.003(14) 0.000(13)
C6 0.058(17) 0.026(13) 0.043(14) 0.014(11) 0.015(14) 0.013(12)
N3 0.047(12) 0.019(8) 0.026(9) 0.004(8) 0.017(10) 0.020(9)
N4 0.050(13) 0.014(9) 0.025(10) 0.000(7) 0.013(10) -0.001(8)
N5 0.083(17) 0.030(12) 0.064(14) 0.007(11) 0.022(15) 0.022(11)
N6 0.072(16) 0.048(13) 0.035(11) 0.009(10) -0.012(13) -0.015(11)

loop_
_atom_type_symbol
_atom_type_description
_atom_type_scat_dispersion_real
_atom_type_scat_dispersion_imag
_atom_type_scat_source
C C .0033 .0016 'International Tables Vol C Tables 4.2.6.8 and 6.1.1.4'
H H .0000 .0000 'International Tables Vol C Tables 4.2.6.8 and 6.1.1.4'
N N .0061 .0033 'International Tables Vol C Tables 4.2.6.8 and 6.1.1.4'
As As .0499 2.0058 'International Tables Vol C Tables 4.2.6.8 and 6.1.1.4'
Se Se -.0929 2.2259 'International Tables Vol C Tables 4.2.6.8 and 6.1.1.4'
In In -.7276 1.3100 'International Tables Vol C Tables 4.2.6.8 and 6.1.1.4'

loop_
_geom_angle_atom_site_label_1
_geom_angle_atom_site_label_2
_geom_angle_atom_site_label_3
_geom_angle
_geom_angle_site_symmetry_1
_geom_angle_site_symmetry_3
_geom_angle_publ_flag
N2 In1 N4 164.8(6) . . ?
N2 In1 N1 75.7(6) . . ?
N4 In1 N1 92.5(6) . . ?
N2 In1 N3 91.5(6) . . ?
N4 In1 N3 77.2(6) . . ?
N1 In1 N3 82.3(6) . . ?
N2 In1 Se4 93.7(4) . . ?
N4 In1 Se4 96.2(4) . . ?
N1 In1 Se4 165.7(4) . . ?
N3 In1 Se4 88.6(5) . . ?
N2 In1 Se3 100.6(4) . . ?
N4 In1 Se3 88.4(4) . . ?
N1 In1 Se3 88.4(4) . . ?
N3 In1 Se3 162.5(4) . . ?
Se4 In1 Se3 103.04(9) . . ?
Se1 As1 Se4 107.30(11) . . ?
Se1 As1 Se2 104.41(12) . . ?
Se4 As1 Se2 101.39(11) . . ?
Se3 Se2 As1 104.19(11) . . ?
Se2 Se3 In1 98.26(11) . . ?
As1 Se4 In1 101.47(10) . . ?
N1 C1 C2 108.6(15) . . ?
N2 C2 C1 113.0(18) . . ?
C4 C3 N3 109.1(15) . . ?
N4 C4 C3 110.7(16) . . ?
N5 C5 C6 106.1(19) . . ?
N6 C6 C5 109(2) . . ?
C1 N1 In1 108.2(11) . . ?
C2 N2 In1 111.3(12) . . ?
C3 N3 In1 109.2(11) . . ?
C4 N4 In1 107.8(11) . . ?

loop_
_geom_bond_atom_site_label_1
_geom_bond_atom_site_label_2
_geom_bond_distance
_geom_bond_site_symmetry_2
_geom_bond_publ_flag
In1 N2 2.268(16) . ?
In1 N4 2.297(15) . ?
In1 N1 2.315(16) . ?
In1 N3 2.337(16) . ?
In1 Se4 2.631(3) . ?
In1 Se3 2.661(3) . ?
As1 Se1 2.302(3) . ?
As1 Se4 2.357(3) . ?
As1 Se2 2.425(3) . ?
Se2 Se3 2.330(3) . ?
C1 N1 1.45(2) . ?
C1 C2 1.50(3) . ?
C2 N2 1.46(3) . ?
C3 C4 1.52(3) . ?
C3 N3 1.54(2) . ?
C4 N4 1.48(2) . ?
C5 N5 1.56(3) . ?
C5 C6 1.58(3) . ?
C6 N6 1.43(3) . ?
